data_7047909
loop_
_publ_author_name
'Selivanov, N. I.'
'Murashkina, A. A.'
'Kevorkyants, R.'
'Emeline, A. V.'
'Bahnemann, D. W.'

_publ_section_title
;
 Pyridinium lead tribromide and pyridinium lead triiodide:
 quasi-one-dimensional perovskites with an optically active aromatic
 \p-system.
;
_journal_issue 45
_journal_name_full 'Dalton transactions (Cambridge, England : 2003)'
_journal_page_first 16313
_journal_page_last 16319
_journal_paper_doi 10.1039/c8dt03041c
_journal_volume 47
_journal_year 2018
_chemical_formula_moiety '0.5(Br6 Pb2), C5 H6 N'
_chemical_formula_sum 'C5 H6 Br3 N Pb'
_chemical_formula_weight 527.03
_space_group_crystal_system orthorhombic
_space_group_IT_number 62
_space_group_name_Hall '-P 2ac 2n'
_space_group_name_H-M_alt 'P n m a'
_symmetry_space_group_name_Hall '-P 2ac 2n'
_symmetry_space_group_name_H-M 'P n m a'
_atom_sites_solution_hydrogens geom
_atom_sites_solution_primary iterative
_audit_creation_date 2018-09-19
_audit_creation_method
;
Olex2 1.2
(compiled 2018.05.29 svn.r3508 for OlexSys, GUI svn.r5506)
;
_cell_angle_alpha 90
_cell_angle_beta 90
_cell_angle_gamma 90
_cell_formula_units_Z 4
_cell_length_a 14.0045(6)
_cell_length_b 7.7690(4)
_cell_length_c 9.1780(5)
_cell_measurement_reflns_used 4429
_cell_measurement_temperature 100(2)
_cell_measurement_theta_max 30.5740
_cell_measurement_theta_min 3.4360
_cell_volume 998.58(9)
_computing_cell_refinement
;
CrysAlisPro, Agilent Technologies,
Version 1.171.36.32 (release 02-08-2013 CrysAlis171 .NET)
(compiled Aug  2 2013,16:46:58)
;
_computing_data_collection
;
CrysAlisPro, Agilent Technologies,
Version 1.171.36.32 (release 02-08-2013 CrysAlis171 .NET)
(compiled Aug  2 2013,16:46:58)
;
_computing_data_reduction
;
CrysAlisPro, Agilent Technologies,
Version 1.171.36.32 (release 02-08-2013 CrysAlis171 .NET)
(compiled Aug  2 2013,16:46:58)
;
_computing_molecular_graphics 'Olex2 (Dolomanov et al., 2009)'
_computing_publication_material 'Olex2 (Dolomanov et al., 2009)'
_computing_structure_refinement 'ShelXL (Sheldrick, 2015)'
_computing_structure_solution
;
Superflip (Palatinus & Chapuis, 2007;Palatinus & van der Lee, 2008;
Palatinus et al., 2012)
;
_diffrn_ambient_temperature 100(2)
_diffrn_detector_area_resol_mean 16.2096
_diffrn_measured_fraction_theta_full 1.000
_diffrn_measured_fraction_theta_max 1.000
_diffrn_measurement_details
;
#__ type_ start__ end____ width___ exp.time_
  1 omega  -77.00  -32.00   1.0000   20.0000
omega____ theta____ kappa____ phi______ frames
    -      -22.4241  178.0000  -90.0000 45

#__ type_ start__ end____ width___ exp.time_
  2 omega   40.00   92.00   1.0000   20.0000
omega____ theta____ kappa____ phi______ frames
    -       23.3616   57.0000 -180.0000 52

#__ type_ start__ end____ width___ exp.time_
  3 omega  -44.00   13.00   1.0000   20.0000
omega____ theta____ kappa____ phi______ frames
    -       23.3616  -57.0000 -120.0000 57

#__ type_ start__ end____ width___ exp.time_
  4 omega  -90.00  -63.00   1.0000   20.0000
omega____ theta____ kappa____ phi______ frames
    -      -22.4241 -178.0000 -150.0000 27

#__ type_ start__ end____ width___ exp.time_
  5 omega  -48.00   22.00   1.0000   20.0000
omega____ theta____ kappa____ phi______ frames
    -      -22.4241  -19.0000   30.0000 70

#__ type_ start__ end____ width___ exp.time_
  6 omega   36.00   61.00   1.0000   20.0000
omega____ theta____ kappa____ phi______ frames
    -       23.3616  178.0000 -180.0000 25

#__ type_ start__ end____ width___ exp.time_
  7 omega  -52.00   47.00   1.0000   20.0000
omega____ theta____ kappa____ phi______ frames
    -      -22.4241   77.0000  150.0000 99

#__ type_ start__ end____ width___ exp.time_
  8 omega   -4.00   40.00   1.0000   20.0000
omega____ theta____ kappa____ phi______ frames
    -       23.3616   77.0000 -180.0000 44

#__ type_ start__ end____ width___ exp.time_
  9 omega   67.00   93.00   1.0000   20.0000
omega____ theta____ kappa____ phi______ frames
    -       23.3616   77.0000 -180.0000 26

#__ type_ start__ end____ width___ exp.time_
 10 omega  -25.00   65.00   1.0000   20.0000
omega____ theta____ kappa____ phi______ frames
    -       23.3616  -99.0000   60.0000 90

#__ type_ start__ end____ width___ exp.time_
 11 omega   19.00   55.00   1.0000   20.0000
omega____ theta____ kappa____ phi______ frames
    -       23.3616   57.0000  120.0000 36

#__ type_ start__ end____ width___ exp.time_
 12 omega   -7.00   89.00   1.0000   20.0000
omega____ theta____ kappa____ phi______ frames
    -       23.3616   77.0000   30.0000 96

#__ type_ start__ end____ width___ exp.time_
 13 omega   -4.00   65.00   1.0000   20.0000
omega____ theta____ kappa____ phi______ frames
    -       23.3616  -99.0000  -60.0000 69

#__ type_ start__ end____ width___ exp.time_
 14 omega   -2.00   90.00   1.0000   20.0000
omega____ theta____ kappa____ phi______ frames
    -       23.3616   38.0000  -30.0000 92

#__ type_ start__ end____ width___ exp.time_
 15 omega   -2.00   46.00   1.0000   20.0000
omega____ theta____ kappa____ phi______ frames
    -       23.3616   77.0000  -90.0000 48
;
_diffrn_measurement_device_type 'Xcalibur, Eos'
_diffrn_measurement_method '\w scans'
_diffrn_orient_matrix_UB_11 -0.0346243000
_diffrn_orient_matrix_UB_12 0.0299991000
_diffrn_orient_matrix_UB_13 0.0504159000
_diffrn_orient_matrix_UB_21 0.0225740000
_diffrn_orient_matrix_UB_22 0.0816391000
_diffrn_orient_matrix_UB_23 0.0013214000
_diffrn_orient_matrix_UB_31 -0.0292332000
_diffrn_orient_matrix_UB_32 0.0276355000
_diffrn_orient_matrix_UB_33 -0.0586448000
_diffrn_radiation_monochromator graphite
_diffrn_radiation_type MoK\a
_diffrn_radiation_wavelength 0.71073
_diffrn_reflns_av_R_equivalents 0.1080
_diffrn_reflns_av_unetI/netI 0.0406
_diffrn_reflns_Laue_measured_fraction_full 1.000
_diffrn_reflns_Laue_measured_fraction_max 1.000
_diffrn_reflns_limit_h_max 18
_diffrn_reflns_limit_h_min -18
_diffrn_reflns_limit_k_max 10
_diffrn_reflns_limit_k_min -10
_diffrn_reflns_limit_l_max 11
_diffrn_reflns_limit_l_min -11
_diffrn_reflns_number 15722
_diffrn_reflns_point_group_measured_fraction_full 1.000
_diffrn_reflns_point_group_measured_fraction_max 1.000
_diffrn_reflns_theta_full 25.242
_diffrn_reflns_theta_max 27.497
_diffrn_reflns_theta_min 2.653
_diffrn_source 'Enhance (Mo) X-ray Source'
_exptl_absorpt_coefficient_mu 28.834
_exptl_absorpt_correction_T_max 1.00000
_exptl_absorpt_correction_T_min 0.12170
_exptl_absorpt_correction_type multi-scan
_exptl_absorpt_process_details
;
CrysAlisPro, Agilent Technologies,
Version 1.171.36.32 (release 02-08-2013 CrysAlis171 .NET)
(compiled Aug  2 2013,16:46:58)
Empirical absorption correction using spherical harmonics,
 implemented in SCALE3 ABSPACK scaling algorithm.
;
_exptl_crystal_colour yellow
_exptl_crystal_colour_primary yellow
_exptl_crystal_density_diffrn 3.506
_exptl_crystal_description prism
_exptl_crystal_F_000 920
_exptl_crystal_size_max 0.2
_exptl_crystal_size_mid 0.2
_exptl_crystal_size_min 0.2
_refine_diff_density_max 4.557
_refine_diff_density_min -2.695
_refine_diff_density_rms 0.429
_refine_ls_extinction_method none
_refine_ls_goodness_of_fit_ref 1.171
_refine_ls_hydrogen_treatment constr
_refine_ls_matrix_type full
_refine_ls_number_parameters 52
_refine_ls_number_reflns 1231
_refine_ls_number_restraints 0
_refine_ls_restrained_S_all 1.171
_refine_ls_R_factor_all 0.0696
_refine_ls_R_factor_gt 0.0579
_refine_ls_shift/su_max 0.000
_refine_ls_shift/su_mean 0.000
_refine_ls_structure_factor_coef Fsqd
_refine_ls_weighting_details 'w=1/[\s^2^(Fo^2^)+(0.0461P)^2^+56.6043P] where P=(Fo^2^+2Fc^2^)/3'
_refine_ls_weighting_scheme calc
_refine_ls_wR_factor_gt 0.1350
_refine_ls_wR_factor_ref 0.1420
_reflns_Friedel_coverage 0.000
_reflns_number_gt 1026
_reflns_number_total 1231
_reflns_threshold_expression 'I > 2\s(I)'
_cod_data_source_file c8dt03041c1.cif
_cod_data_source_block 7175-8629_n2
_cod_depositor_comments 'Adding full bibliography for 7047908--7047909.cif.'
_cod_original_cell_volume 998.57(8)
_cod_database_code 7047909
_shelx_shelxl_version_number 2014/7
_chemical_oxdiff_formula 'Pb Br3 N C5 H6'
_shelx_space_group_comment
;
The symmetry employed for this shelxl refinement is uniquely defined
by the following loop, which should always be used as a source of
symmetry information in preference to the above space-group names.
They are only intended as comments.
;
_shelx_estimated_absorpt_t_max 0.069
_shelx_estimated_absorpt_t_min 0.069
_reflns_odcompleteness_completeness 99.80
_reflns_odcompleteness_iscentric 1
_reflns_odcompleteness_theta 28.51
_olex2_refinement_description
;
1. Fixed Uiso
 At 1.2 times of:
  All C(H) groups
2. Shared sites
{C1, N25}
3. Uiso/Uaniso restraints and constraints
Uanis(C1) = Uanis(N25)
4. Others
 Fixed Sof: C1(0.5) N25(0.5)
5.a Aromatic/amide H refined with riding coordinates:
 C1(H1), C0AA(H0AA), C2(H2)
;
_olex2_submission_special_instructions 'No special instructions were received'

loop_
_space_group_symop_operation_xyz
'x, y, z'
'-x+1/2, -y, z+1/2'
'x+1/2, -y+1/2, -z+1/2'
'-x, y+1/2, -z'
'-x, -y, -z'
'x-1/2, y, -z-1/2'
'-x-1/2, y-1/2, z-1/2'
'x, -y-1/2, z'

loop_
_atom_site_label
_atom_site_type_symbol
_atom_site_fract_x
_atom_site_fract_y
_atom_site_fract_z
_atom_site_U_iso_or_equiv
_atom_site_adp_type
_atom_site_occupancy
_atom_site_site_symmetry_order
_atom_site_calc_flag
_atom_site_refinement_flags_posn
_atom_site_refinement_flags_adp
_atom_site_refinement_flags_occupancy
_atom_site_disorder_assembly
_atom_site_disorder_group
Pb1 Pb 0.5000 0.5000 0.0000 0.0116(2) Uani 1 2 d S T P . .
Br1 Br 0.33832(14) 0.7500 0.0442(2) 0.0267(5) Uani 1 2 d S T P . .
Br2 Br 0.60842(15) 0.7500 0.1893(2) 0.0329(6) Uani 1 2 d S T P . .
C1 C 0.3963(11) 0.8331(19) 0.4251(15) 0.027(3) Uani 0.5 1 d . . . A 1
H1 H 0.4298 0.8930 0.3507 0.032 Uiso 1 1 calc R . . A 1
C0AA C 0.3495(12) 0.924(2) 0.5291(17) 0.029(3) Uani 1 1 d . . . . .
H0AA H 0.3504 1.0461 0.5291 0.035 Uiso 1 1 calc R . . A 1
C2 C 0.3000(10) 0.833(2) 0.6357(17) 0.028(4) Uani 1 1 d . . . . .
H2 H 0.2660 0.8941 0.7090 0.034 Uiso 1 1 calc R . . . .
Br3 Br 0.44597(16) 0.2500 0.2458(3) 0.0599(11) Uani 1 2 d S T P . .
N25 N 0.3963(11) 0.8331(19) 0.4251(15) 0.027(3) Uani 0.5 1 d . . . A -1

loop_
_atom_site_aniso_label
_atom_site_aniso_U_11
_atom_site_aniso_U_22
_atom_site_aniso_U_33
_atom_site_aniso_U_23
_atom_site_aniso_U_13
_atom_site_aniso_U_12
Pb1 0.0142(4) 0.0106(4) 0.0101(4) 0.0002(2) 0.0009(3) -0.0003(2)
Br1 0.0128(9) 0.0515(14) 0.0160(10) 0.000 0.0021(8) 0.000
Br2 0.0173(10) 0.0683(17) 0.0132(10) 0.000 -0.0052(8) 0.000
C1 0.035(8) 0.030(7) 0.015(6) -0.005(6) 0.000(6) -0.002(7)
C0AA 0.033(8) 0.034(9) 0.019(7) -0.006(7) -0.006(6) 0.007(8)
C2 0.013(6) 0.045(9) 0.026(8) -0.007(7) -0.002(6) 0.003(6)
Br3 0.0121(10) 0.160(4) 0.0074(10) 0.000 0.0013(9) 0.000
N25 0.035(8) 0.030(7) 0.015(6) -0.005(6) 0.000(6) -0.002(7)

loop_
_atom_type_symbol
_atom_type_description
_atom_type_scat_dispersion_real
_atom_type_scat_dispersion_imag
_atom_type_scat_source
C C 0.0033 0.0016 'International Tables Vol C Tables 4.2.6.8 and 6.1.1.4'
H H 0.0000 0.0000 'International Tables Vol C Tables 4.2.6.8 and 6.1.1.4'
Br Br -0.2901 2.4595 'International Tables Vol C Tables 4.2.6.8 and 6.1.1.4'
N N 0.0061 0.0033 'International Tables Vol C Tables 4.2.6.8 and 6.1.1.4'
Pb Pb -3.3944 10.1111 'International Tables Vol C Tables 4.2.6.8 and 6.1.1.4'

loop_
_geom_angle_atom_site_label_1
_geom_angle_atom_site_label_2
_geom_angle_atom_site_label_3
_geom_angle
_geom_angle_site_symmetry_1
_geom_angle_site_symmetry_3
Br1 Pb1 Br1 180.0 . 5_665
Br1 Pb1 Br2 83.43(5) 5_665 5_665
Br1 Pb1 Br2 96.57(5) . 5_665
Br1 Pb1 Br2 96.57(5) 5_665 .
Br1 Pb1 Br2 83.43(5) . .
Br1 Pb1 Br3 82.90(5) . 5_665
Br1 Pb1 Br3 82.90(5) 5_665 .
Br1 Pb1 Br3 97.10(5) 5_665 5_665
Br1 Pb1 Br3 97.10(5) . .
Br2 Pb1 Br2 180.0 . 5_665
Br2 Pb1 Br3 83.79(5) . 5_665
Br2 Pb1 Br3 96.21(5) . .
Br2 Pb1 Br3 83.79(5) 5_665 .
Br2 Pb1 Br3 96.21(5) 5_665 5_665
Br3 Pb1 Br3 180.0 5_665 .
Pb1 Br1 Pb1 80.35(5) 4_655 .
Pb1 Br2 Pb1 80.18(5) . 4_655
C1 C1 C0AA 121.3(10) 8_575 .
C1 C0AA C2 118.3(16) . .
N25 C0AA C1 0.0 . .
N25 C0AA C2 118.3(16) . .
C2 C2 C0AA 120.4(10) 8_575 .
Pb1 Br3 Pb1 78.44(5) 4_645 .

loop_
_geom_bond_atom_site_label_1
_geom_bond_atom_site_label_2
_geom_bond_distance
_geom_bond_site_symmetry_2
Pb1 Br1 3.0106(15) .
Pb1 Br1 3.0106(15) 5_665
Pb1 Br2 3.0158(16) .
Pb1 Br2 3.0159(16) 5_665
Pb1 Br3 3.0716(18) 5_665
Pb1 Br3 3.0716(18) .
Br1 Pb1 3.0106(15) 4_655
Br2 Pb1 3.0158(16) 4_655
C1 C1 1.29(3) 8_575
C1 C0AA 1.36(2) .
C0AA C2 1.39(2) .
C0AA N25 1.36(2) .
C2 C2 1.29(4) 8_575
Br3 Pb1 3.0716(18) 4_645
